data_7239304
loop_
_publ_author_name
'Dobrzy\'nska, Danuta'
'Kubiak, Joanna'
'Janczak, Jan'
'Zo\'n, Jerzy'

_publ_section_title
;
 Supramolecular networks formation in crystals of
 3-carboxybenzylphosphonic acid, its complexes and salts: from
 coordination bonds to weak intermolecular interactions
;
_journal_issue 45
_journal_name_full 'RSC Advances'
_journal_page_first 23119
_journal_paper_doi 10.1039/c3ra44614j
_journal_volume 3
_journal_year 2013
_chemical_formula_moiety 'C8 H8 O5 P, 0.5(C10 H10 N2)'
_chemical_formula_sum 'C13 H13 N O5 P'
_chemical_formula_weight 294.21
_space_group_IT_number 14
_space_group_name_Hall '-P 2ybc'
_space_group_name_H-M_alt 'P 1 21/c 1'
_symmetry_cell_setting monoclinic
_symmetry_space_group_name_Hall '-P 2ybc'
_symmetry_space_group_name_H-M 'P 1 21/c 1'
_atom_sites_solution_hydrogens geom
_atom_sites_solution_primary direct
_atom_sites_solution_secondary difmap
_audit_creation_method SHELXL-97
_cell_angle_alpha 90.00
_cell_angle_beta 115.94(1)
_cell_angle_gamma 90.00
_cell_formula_units_Z 4
_cell_length_a 17.908(4)
_cell_length_b 4.7119(9)
_cell_length_c 17.201(3)
_cell_measurement_reflns_used 1220
_cell_measurement_temperature 295(2)
_cell_measurement_theta_max 28.55
_cell_measurement_theta_min 2.63
_cell_volume 1305.2(5)
_computing_cell_refinement
;
Oxford Diffraction Poland, CrysAlis Red, Version 171.32.6, 2008
;
_computing_data_collection
;
Oxford Diffraction Poland, CrysAlis CCD, Version 171.32.6, 2008
;
_computing_data_reduction
;
Oxford Diffraction Poland, CrysAlis Red, Version 171.32.6, 2008
;
_computing_molecular_graphics
;
Brandenburg & Putz, DIAMOND Version 3.0, Crystal Impact GbR,
Bonn, Germany, (2006)
;
_computing_publication_material 'SHELXL-97 (Sheldrick, 1997)'
_computing_structure_refinement 'SHELXL-97 (Sheldrick, 1997)'
_computing_structure_solution 'SHELXS-97 (Sheldrick, 1990)'
_diffrn_ambient_temperature 295(2)
_diffrn_detector_area_resol_mean '1024x1024 with blocks 2x2'
_diffrn_measured_fraction_theta_full 0.991
_diffrn_measured_fraction_theta_max 0.991
_diffrn_measurement_device_type 'KUMA KM-4 with area CCD detector'
_diffrn_measurement_method \w-scan
_diffrn_radiation_monochromator graphite
_diffrn_radiation_source 'fine-focus sealed tube'
_diffrn_radiation_type MoK\a
_diffrn_radiation_wavelength 0.71073
_diffrn_reflns_av_R_equivalents 0.0857
_diffrn_reflns_av_sigmaI/netI 0.1876
_diffrn_reflns_limit_h_max 23
_diffrn_reflns_limit_h_min -23
_diffrn_reflns_limit_k_max 6
_diffrn_reflns_limit_k_min -5
_diffrn_reflns_limit_l_max 23
_diffrn_reflns_limit_l_min -22
_diffrn_reflns_number 16768
_diffrn_reflns_theta_full 28.55
_diffrn_reflns_theta_max 28.55
_diffrn_reflns_theta_min 2.63
_exptl_absorpt_coefficient_mu 0.230
_exptl_absorpt_correction_T_max 0.9333
_exptl_absorpt_correction_T_min 0.8952
_exptl_absorpt_correction_type numerical
_exptl_absorpt_process_details
;
Oxford Diffraction Poland, CrysAlis Red, Version 171.32.6, 2008
;
_exptl_crystal_colour colourless
_exptl_crystal_density_diffrn 1.497
_exptl_crystal_density_meas 1.49
_exptl_crystal_density_method floatation
_exptl_crystal_description parellelepiped
_exptl_crystal_F_000 612
_exptl_crystal_size_max 0.29
_exptl_crystal_size_mid 0.24
_exptl_crystal_size_min 0.18
_refine_diff_density_max 0.264
_refine_diff_density_min -0.278
_refine_diff_density_rms 0.047
_refine_ls_extinction_method none
_refine_ls_goodness_of_fit_ref 1.001
_refine_ls_hydrogen_treatment mixed
_refine_ls_matrix_type full
_refine_ls_number_parameters 190
_refine_ls_number_reflns 3293
_refine_ls_number_restraints 0
_refine_ls_restrained_S_all 1.002
_refine_ls_R_factor_all 0.1461
_refine_ls_R_factor_gt 0.0495
_refine_ls_shift/su_max 0.000
_refine_ls_shift/su_mean 0.000
_refine_ls_structure_factor_coef Fsqd
_refine_ls_weighting_details 'calc w=1/[\s^2^(Fo^2^)+(0.0120P)^2^] where P=(Fo^2^+2Fc^2^)/3'
_refine_ls_weighting_scheme calc
_refine_ls_wR_factor_gt 0.0533
_refine_ls_wR_factor_ref 0.0589
_reflns_number_gt 1926
_reflns_number_total 3293
_reflns_threshold_expression I>2\s(I)
_cod_data_source_file c3ra44614j.txt
_cod_data_source_block COMP5
_cod_original_cell_volume 1305.2(4)
_cod_original_sg_symbol_H-M 'P 21/c'
_cod_database_code 7239304

loop_
_symmetry_equiv_pos_as_xyz
'x, y, z'
'-x, y+1/2, -z+1/2'
'-x, -y, -z'
'x, -y-1/2, z-1/2'

loop_
_atom_site_label
_atom_site_type_symbol
_atom_site_fract_x
_atom_site_fract_y
_atom_site_fract_z
_atom_site_U_iso_or_equiv
_atom_site_adp_type
_atom_site_occupancy
_atom_site_symmetry_multiplicity
_atom_site_calc_flag
_atom_site_refinement_flags
P1 P 0.19985(4) 0.52494(14) 0.35740(4) 0.03667(18) Uani 1 1 d .
O1 O 0.21123(9) 0.7864(3) 0.41170(9) 0.0400(4) Uani 1 1 d .
O2 O 0.14465(8) 0.5749(3) 0.26247(8) 0.0453(5) Uani 1 1 d .
O3 O 0.15991(11) 0.2887(3) 0.39088(11) 0.0505(5) Uani 1 1 d .
H3O H 0.1789(15) 0.121(5) 0.3956(15) 0.076 Uiso 1 1 d .
C1 C 0.29811(12) 0.3853(5) 0.37236(13) 0.0394(6) Uani 1 1 d .
H1A H 0.3317 0.3498 0.4335 0.059 Uiso 1 1 calc R
H1B H 0.2892 0.2049 0.3424 0.059 Uiso 1 1 calc R
C2 C 0.34517(15) 0.5791(5) 0.34000(15) 0.0366(6) Uani 1 1 d .
C3 C 0.32217(13) 0.6078(5) 0.25285(15) 0.0393(7) Uani 1 1 d .
H3 H 0.2766 0.5066 0.2138 0.047 Uiso 1 1 calc R
C4 C 0.36531(15) 0.7847(5) 0.22151(16) 0.0390(6) Uani 1 1 d .
C5 C 0.43310(15) 0.9315(5) 0.28039(17) 0.0505(7) Uani 1 1 d .
H5 H 0.4629 1.0503 0.2610 0.061 Uiso 1 1 calc R
C6 C 0.45684(15) 0.9031(6) 0.36764(18) 0.0615(9) Uani 1 1 d .
H6 H 0.5026 1.0033 0.4068 0.074 Uiso 1 1 calc R
C7 C 0.41361(15) 0.7279(5) 0.39746(15) 0.0487(7) Uani 1 1 d .
H7 H 0.4305 0.7095 0.4566 0.058 Uiso 1 1 calc R
C8 C 0.34184(18) 0.8129(6) 0.12760(18) 0.0530(8) Uani 1 1 d .
O4 O 0.38215(12) 0.9299(5) 0.09785(11) 0.0929(8) Uani 1 1 d .
O5 O 0.26951(12) 0.6941(4) 0.07931(10) 0.0655(6) Uani 1 1 d .
H5O H 0.2582(16) 0.690(6) 0.0259(17) 0.098 Uiso 1 1 d .
N1 N 0.09114(13) -0.0056(4) 0.16223(11) 0.0396(5) Uani 1 1 d .
H1N H 0.1137(12) -0.150(3) 0.1989(10) 0.047 Uiso 1 1 d .
C9 C 0.01775(15) 0.1012(5) 0.14687(15) 0.0512(8) Uani 1 1 d .
H9 H -0.0090 0.0407 0.1797 0.061 Uiso 1 1 calc R
C10 C -0.01959(14) 0.2998(5) 0.08333(14) 0.0453(7) Uani 1 1 d .
H10 H -0.0717 0.3701 0.0727 0.054 Uiso 1 1 calc R
C11 C 0.01981(14) 0.3958(4) 0.03506(12) 0.0312(6) Uani 1 1 d .
C12 C 0.09648(14) 0.2825(5) 0.05375(14) 0.0435(7) Uani 1 1 d .
H12 H 0.1254 0.3415 0.0230 0.052 Uiso 1 1 calc R
C13 C 0.13033(15) 0.0841(5) 0.11724(15) 0.0500(8) Uani 1 1 d .
H13 H 0.1824 0.0099 0.1292 0.060 Uiso 1 1 calc R

loop_
_atom_site_aniso_label
_atom_site_aniso_U_11
_atom_site_aniso_U_22
_atom_site_aniso_U_33
_atom_site_aniso_U_23
_atom_site_aniso_U_13
_atom_site_aniso_U_12
P1 0.0452(4) 0.0316(4) 0.0378(3) 0.0060(4) 0.0224(3) 0.0059(4)
O1 0.0516(11) 0.0317(10) 0.0418(9) 0.0005(8) 0.0265(9) 0.0072(9)
O2 0.0486(10) 0.0424(12) 0.0360(9) 0.0061(8) 0.0097(8) 0.0021(9)
O3 0.0646(12) 0.0472(11) 0.0734(12) 0.0202(11) 0.0543(11) 0.0093(10)
C1 0.0482(16) 0.0338(15) 0.0431(14) 0.0068(12) 0.0264(13) 0.0087(13)
C2 0.0365(15) 0.0392(18) 0.0372(14) 0.0027(14) 0.0189(13) 0.0066(14)
C3 0.0361(15) 0.0387(17) 0.0474(16) 0.0011(14) 0.0222(14) 0.0010(14)
C4 0.0381(15) 0.0432(18) 0.0422(15) 0.0006(14) 0.0236(14) 0.0015(15)
C5 0.0459(17) 0.053(2) 0.0653(18) -0.0017(17) 0.0362(16) -0.0070(16)
C6 0.0488(18) 0.068(2) 0.064(2) -0.0220(18) 0.0219(17) -0.0161(17)
C7 0.0490(17) 0.058(2) 0.0400(15) -0.0037(16) 0.0198(15) 0.0060(17)
C8 0.052(2) 0.059(2) 0.0562(19) 0.0003(17) 0.0310(18) 0.0011(17)
O4 0.0849(15) 0.144(2) 0.0618(12) 0.0083(13) 0.0432(11) -0.0461(15)
O5 0.0658(13) 0.0959(16) 0.0387(12) 0.0017(12) 0.0265(13) -0.0219(12)
N1 0.0497(15) 0.0291(14) 0.0326(11) 0.0045(11) 0.0113(12) 0.0030(14)
C9 0.0454(17) 0.056(2) 0.0576(17) 0.0110(16) 0.0274(16) 0.0030(16)
C10 0.0368(15) 0.0491(19) 0.0508(17) 0.0138(15) 0.0198(15) 0.0121(15)
C11 0.0339(15) 0.0255(17) 0.0331(14) -0.0055(11) 0.0136(13) -0.0014(13)
C12 0.0493(17) 0.0460(18) 0.0470(15) 0.0143(14) 0.0321(14) 0.0118(15)
C13 0.0457(17) 0.055(2) 0.0566(18) -0.0001(16) 0.0288(15) 0.0103(15)

loop_
_atom_type_symbol
_atom_type_description
_atom_type_scat_dispersion_real
_atom_type_scat_dispersion_imag
_atom_type_scat_source
C C 0.0033 0.0016 'International Tables Vol C Tables 4.2.6.8 and 6.1.1.4'
H H 0.0000 0.0000 'International Tables Vol C Tables 4.2.6.8 and 6.1.1.4'
N N 0.0061 0.0033 'International Tables Vol C Tables 4.2.6.8 and 6.1.1.4'
O O 0.0106 0.0060 'International Tables Vol C Tables 4.2.6.8 and 6.1.1.4'
P P 0.1023 0.0942 'International Tables Vol C Tables 4.2.6.8 and 6.1.1.4'

loop_
_geom_angle_atom_site_label_1
_geom_angle_atom_site_label_2
_geom_angle_atom_site_label_3
_geom_angle
_geom_angle_site_symmetry_3
O1 P1 O2 112.94(9) .
O1 P1 O3 108.30(9) .
O2 P1 O3 108.69(10) .
O1 P1 C1 110.74(10) .
O2 P1 C1 110.48(10) .
O3 P1 C1 105.36(10) .
P1 O3 H3O 117.9(17) .
C2 C1 P1 113.47(15) .
C2 C1 H1A 108.9 .
P1 C1 H1A 108.9 .
C2 C1 H1B 108.9 .
P1 C1 H1B 108.9 .
H1A C1 H1B 107.7 .
C3 C2 C7 118.6(2) .
C3 C2 C1 120.9(2) .
C7 C2 C1 120.6(2) .
C2 C3 C4 121.8(2) .
C2 C3 H3 119.1 .
C4 C3 H3 119.1 .
C5 C4 C3 118.3(2) .
C5 C4 C8 119.5(2) .
C3 C4 C8 122.2(2) .
C6 C5 C4 120.3(2) .
C6 C5 H5 119.8 .
C4 C5 H5 119.8 .
C7 C6 C5 120.6(2) .
C7 C6 H6 119.7 .
C5 C6 H6 119.7 .
C6 C7 C2 120.4(2) .
C6 C7 H7 119.8 .
C2 C7 H7 119.8 .
O4 C8 O5 122.7(3) .
O4 C8 C4 125.0(3) .
O5 C8 C4 112.3(2) .
C8 O5 H5O 113.2(19) .
C13 N1 C9 119.8(2) .
C13 N1 H1N 117.7(14) .
C9 N1 H1N 122.2(14) .
N1 C9 C10 121.0(2) .
N1 C9 H9 119.5 .
C10 C9 H9 119.5 .
C9 C10 C11 120.3(2) .
C9 C10 H10 119.9 .
C11 C10 H10 119.9 .
C12 C11 C10 117.0(2) .
C12 C11 C11 121.6(3) 3_565
C10 C11 C11 121.4(3) 3_565
C13 C12 C11 120.2(2) .
C13 C12 H12 119.9 .
C11 C12 H12 119.9 .
N1 C13 C12 121.7(2) .
N1 C13 H13 119.2 .
C12 C13 H13 119.2 .

loop_
_geom_bond_atom_site_label_1
_geom_bond_atom_site_label_2
_geom_bond_distance
_geom_bond_site_symmetry_2
P1 O1 1.5051(14) .
P1 O2 1.5122(14) .
P1 O3 1.5629(16) .
P1 C1 1.789(2) .
O3 H3O 0.85(2) .
C1 C2 1.505(3) .
C1 H1A 0.9700 .
C1 H1B 0.9700 .
C2 C3 1.377(3) .
C2 C7 1.382(3) .
C3 C4 1.395(3) .
C3 H3 0.9300 .
C4 C5 1.379(3) .
C4 C8 1.486(3) .
C5 C6 1.376(3) .
C5 H5 0.9300 .
C6 C7 1.375(3) .
C6 H6 0.9300 .
C7 H7 0.9300 .
C8 O4 1.188(3) .
C8 O5 1.319(3) .
O5 H5O 0.85(3) .
N1 C13 1.321(3) .
N1 C9 1.322(3) .
N1 H1N 0.89(2) .
C9 C10 1.370(3) .
C9 H9 0.9300 .
C10 C11 1.380(3) .
C10 H10 0.9300 .
C11 C12 1.374(3) .
C11 C11 1.474(4) 3_565
C12 C13 1.362(3) .
C12 H12 0.9300 .
C13 H13 0.9300 .

loop_
_geom_hbond_atom_site_label_D
_geom_hbond_atom_site_label_H
_geom_hbond_atom_site_label_A
_geom_hbond_distance_DH
_geom_hbond_distance_HA
_geom_hbond_distance_DA
_geom_hbond_angle_DHA
_geom_hbond_site_symmetry_A
O3 H3O O1 0.85(2) 1.66(2) 2.507(2) 174(2) 1_545
N1 H1N O2 0.89(2) 1.63(2) 2.520(2) 174(2) 1_545
O5 H5O O1 0.85(3) 1.77(3) 2.603(2) 166(3) 4_575
